data_2242604
loop_
_publ_author_name
'F\'abry, Jan'

_publ_section_title
;
 A resonance-assisted intramolecular hydrogen bond in compounds containing
 2-hydroxy-3,5-dinitrobenzoic acid and its various deprotonated forms:
 redetermination of several related structures
;
_journal_coeditor_code SU5452
_journal_issue 9
_journal_name_full 'Acta Crystallographica Section E'
_journal_page_first 1344
_journal_page_last 1357
_journal_paper_doi 10.1107/S2056989018011544
_journal_volume 74
_journal_year 2018
_chemical_formula_iupac 'C7 H4 N2 O7, C12 H8 N2'
_chemical_formula_moiety 'C7 H4 N2 O7, C12 H8 N2'
_chemical_formula_sum 'C19 H12 N4 O7'
_chemical_formula_weight 408.33
_chemical_melting_point 471
_chemical_name_common
;
3,5-Dinitrosalicylic acid--phenazine (1/1)
;
_chemical_name_systematic
;
3,5-Dinitrosalicylic acid--phenazine (1/1)
;
_space_group_IT_number 14
_symmetry_cell_setting monoclinic
_symmetry_space_group_name_Hall '-P 2yab'
_symmetry_space_group_name_H-M 'P 1 21/a 1'
_atom_sites_solution_hydrogens difmap
_atom_sites_solution_primary direct
_atom_sites_solution_secondary difmap
_cell_angle_alpha 90
_cell_angle_beta 96.395(8)
_cell_angle_gamma 90
_cell_formula_units_Z 4
_cell_length_a 14.8002(15)
_cell_length_b 7.4029(16)
_cell_length_c 16.0091(16)
_cell_measurement_reflns_used 25
_cell_measurement_temperature 293(2)
_cell_measurement_theta_max 12
_cell_measurement_theta_min 5
_cell_volume 1743.1(5)
_computing_cell_refinement
;
CAD-4 Software (Enraf-Nonius, 1989)
;
_computing_data_collection
;
CAD-4 Software (Enraf-Nonius, 1989)
;
_computing_data_reduction
;
Xtal3.5 (Hall et al., 1995)
;
_computing_structure_refinement
;
JANA2006 (Petricek et al., 2014)
;
_computing_structure_solution
;
SHELXS97 (Sheldrick, 2008)
;
_diffrn_ambient_temperature 293(2)
_diffrn_measured_fraction_theta_full 0.999
_diffrn_measured_fraction_theta_max 0.999
_diffrn_measurement_device_type 'Enraf-Nonius CAD-4'
_diffrn_measurement_method w
_diffrn_radiation_monochromator graphite
_diffrn_radiation_source 'fine-focus sealed tube'
_diffrn_radiation_type MoK\a
_diffrn_radiation_wavelength 0.71073
_diffrn_reflns_av_R_equivalents 0.0559
_diffrn_reflns_av_sigmaI/netI 0.0791
_diffrn_reflns_limit_h_max 19
_diffrn_reflns_limit_h_min 0
_diffrn_reflns_limit_k_max 9
_diffrn_reflns_limit_k_min -9
_diffrn_reflns_limit_l_max 21
_diffrn_reflns_limit_l_min -21
_diffrn_reflns_number 8396
_diffrn_reflns_theta_full 27.97
_diffrn_reflns_theta_max 28.0
_diffrn_reflns_theta_min 1.50
_diffrn_standards_decay_% 2
_diffrn_standards_interval_count 150
_diffrn_standards_interval_time 90
_diffrn_standards_number 3
_exptl_absorpt_coefficient_mu 0.122
_exptl_absorpt_correction_type none
_exptl_crystal_colour yellow
_exptl_crystal_density_diffrn 1.556
_exptl_crystal_density_method 'not measured'
_exptl_crystal_description rhombic
_exptl_crystal_F_000 840
_exptl_crystal_size_max 0.36
_exptl_crystal_size_mid 0.34
_exptl_crystal_size_min 0.26
_refine_diff_density_max 0.29
_refine_diff_density_min -0.31
_refine_ls_extinction_coef 51E2(5)
_refine_ls_extinction_method
;
B-C type 1 Lorentzian isotropic (Becker & Coppens, 1974)
;
_refine_ls_goodness_of_fit_ref 1.08
_refine_ls_hydrogen_treatment mixed
_refine_ls_matrix_type full
_refine_ls_number_constraints 40
_refine_ls_number_parameters 274
_refine_ls_number_reflns 4202
_refine_ls_number_restraints 0
_refine_ls_R_factor_all 0.1521
_refine_ls_R_factor_gt 0.0437
_refine_ls_shift/su_max 0.0057
_refine_ls_shift/su_mean 0.0006
_refine_ls_structure_factor_coef Fsqd
_refine_ls_weighting_details w=1/(\s^2^(I)+0.0004I^2^)
_refine_ls_weighting_scheme sigma
_refine_ls_wR_factor_gt 0.0681
_refine_ls_wR_factor_ref 0.0825
_reflns_number_gt 1587
_reflns_number_total 4202
_reflns_threshold_expression I>3\s(I)
_cod_data_source_file su5452sup1.cif
_cod_data_source_block LUDFUL
_cod_original_sg_symbol_H-M 'P 21/a'
_cod_database_code 2242604

loop_
_symmetry_equiv_pos_as_xyz
'x, y, z'
'-x+1/2, y+1/2, -z'
'-x, -y, -z'
'x-1/2, -y-1/2, z'

loop_
_atom_site_type_symbol
_atom_site_label
_atom_site_fract_x
_atom_site_fract_y
_atom_site_fract_z
_atom_site_U_iso_or_equiv
_atom_site_adp_type
_atom_site_calc_flag
_atom_site_occupancy
O O3 0.98761(10) 0.2874(2) 0.46747(9) 0.0599(6) Uani d 1
O O1 0.85079(8) 0.4309(2) 0.24121(9) 0.0539(6) Uani d 1
C C1 0.98636(12) 0.4161(3) 0.33159(12) 0.0373(7) Uani d 1
O O7 1.12739(10) 0.6537(3) 0.15665(10) 0.0716(7) Uani d 1
C C4 1.17200(13) 0.4785(3) 0.36328(13) 0.0421(8) Uani d 1
H H4a 1.234071 0.501018 0.373432 0.0506 Uiso d 1
C C5 1.12429(13) 0.5256(3) 0.28746(12) 0.0378(7) Uani d 1
O O2 0.84456(9) 0.3110(2) 0.36758(9) 0.0632(7) Uani d 1
C C2 1.03254(14) 0.3661(3) 0.40995(13) 0.0430(8) Uani d 1
C C3 1.12654(13) 0.3980(3) 0.42348(12) 0.0423(8) Uani d 1
N N1 1.18089(15) 0.3455(3) 0.50174(12) 0.0665(9) Uani d 1
C C7 0.88704(14) 0.3818(3) 0.31414(14) 0.0457(9) Uani d 1
C C6 1.03232(13) 0.4947(3) 0.27113(12) 0.0386(7) Uani d 1
H H6a 1.001506 0.526882 0.219465 0.0463 Uiso d 1
O O6 1.25212(10) 0.6448(3) 0.23814(10) 0.0804(8) Uani d 1
O O4 1.14445(14) 0.2742(3) 0.55587(13) 0.1291(12) Uani d 1
N N2 1.17129(12) 0.6128(3) 0.22290(12) 0.0504(8) Uani d 1
O O5 1.26041(12) 0.3839(3) 0.51002(10) 0.0996(10) Uani d 1
N N3 0.68389(10) 0.3729(2) 0.18982(10) 0.0388(6) Uani d 1
N N4 0.50803(11) 0.3575(3) 0.10509(11) 0.0517(7) Uani d 1
C C17 0.57960(14) 0.2988(3) 0.06927(13) 0.0505(9) Uani d 1
C C19 0.61248(13) 0.4326(3) 0.22726(12) 0.0377(7) Uani d 1
C C8 0.74378(15) 0.2489(3) 0.06912(15) 0.0552(9) Uani d 1
H H8a 0.802687 0.252957 0.096215 0.0663 Uiso d 1
C C16 0.66987(13) 0.3064(3) 0.11118(13) 0.0405(8) Uani d 1
C C18 0.52369(13) 0.4267(3) 0.18296(13) 0.0413(8) Uani d 1
C C12 0.45074(14) 0.4976(3) 0.22251(15) 0.0533(9) Uani d 1
H H12a 0.392387 0.498106 0.194132 0.064 Uiso d 1
C C14 0.55304(15) 0.5655(3) 0.34545(14) 0.0522(9) Uani d 1
H H14a 0.561295 0.610201 0.400052 0.0627 Uiso d 1
C C13 0.46523(15) 0.5645(3) 0.30108(15) 0.0555(10) Uani d 1
H H13a 0.416606 0.610633 0.326453 0.0666 Uiso d 1
C C15 0.62592(14) 0.5020(3) 0.30951(13) 0.0442(8) Uani d 1
H H15a 0.683759 0.504497 0.338918 0.053 Uiso d 1
C C10 0.6400(2) 0.1763(4) -0.05197(16) 0.0789(12) Uani d 1
H H10a 0.631177 0.131533 -0.10654 0.0946 Uiso d 1
C C11 0.56781(17) 0.2291(3) -0.01395(15) 0.0689(11) Uani d 1
H H11a 0.509671 0.219906 -0.042373 0.0827 Uiso d 1
C C9 0.72833(18) 0.1879(3) -0.01060(16) 0.0685(12) Uani d 1
H H9a 0.777245 0.152877 -0.038619 0.0822 Uiso d 1
H H3a 0.919191 0.279002 0.440153 0.138(12) Uiso d 1
H H1a 0.773139 0.402666 0.229166 0.105(8) Uiso d 1

loop_
_atom_site_aniso_label
_atom_site_aniso_U_11
_atom_site_aniso_U_22
_atom_site_aniso_U_33
_atom_site_aniso_U_12
_atom_site_aniso_U_13
_atom_site_aniso_U_23
_atom_site_aniso_type_symbol
O3 0.0634(10) 0.0734(13) 0.0442(9) -0.0001(9) 0.0122(8) 0.0094(9) O
O1 0.0315(8) 0.0749(13) 0.0545(10) -0.0027(8) 0.0009(7) 0.0096(9) O
C1 0.0315(11) 0.0413(14) 0.0394(12) 0.0004(10) 0.0046(10) -0.0033(11) C
O7 0.0556(10) 0.1066(17) 0.0520(10) -0.0111(10) 0.0040(8) 0.0199(11) O
C4 0.0326(11) 0.0468(15) 0.0457(13) 0.0043(11) -0.0016(11) -0.0111(12) C
C5 0.0325(11) 0.0414(15) 0.0398(12) 0.0028(10) 0.0059(10) -0.0035(11) C
O2 0.0445(9) 0.0836(14) 0.0637(10) -0.0069(9) 0.0161(8) 0.0161(10) O
C2 0.0493(13) 0.0426(15) 0.0377(12) 0.0029(12) 0.0073(11) -0.0033(12) C
C3 0.0449(12) 0.0468(16) 0.0337(12) 0.0128(11) -0.0024(10) -0.0056(12) C
N1 0.0646(15) 0.090(2) 0.0420(13) 0.0141(14) -0.0078(12) -0.0014(13) N
C7 0.0413(13) 0.0461(16) 0.0509(14) -0.0004(12) 0.0098(11) -0.0019(13) C
C6 0.0334(11) 0.0433(14) 0.0381(12) 0.0051(10) -0.0003(10) -0.0035(11) C
O6 0.0328(8) 0.1225(17) 0.0871(12) -0.0130(10) 0.0128(8) 0.0119(12) O
O4 0.1041(16) 0.197(3) 0.0807(15) -0.0108(16) -0.0151(13) 0.0758(17) O
N2 0.0369(11) 0.0590(15) 0.0567(13) -0.0011(11) 0.0116(10) -0.0046(12) N
O5 0.0575(11) 0.177(2) 0.0581(11) 0.0108(14) -0.0193(9) -0.0056(13) O
N3 0.0310(9) 0.0431(12) 0.0419(10) -0.0041(9) 0.0024(8) 0.0009(10) N
N4 0.0446(11) 0.0533(14) 0.0545(12) 0.0017(10) -0.0065(9) -0.0035(11) N
C17 0.0538(14) 0.0491(17) 0.0469(14) 0.0046(13) -0.0024(12) -0.0024(13) C
C19 0.0354(12) 0.0362(14) 0.0412(13) -0.0040(11) 0.0029(10) 0.0023(11) C
C8 0.0564(15) 0.0521(18) 0.0588(16) 0.0030(13) 0.0136(13) -0.0013(13) C
C16 0.0459(13) 0.0339(14) 0.0419(13) -0.0006(11) 0.0057(11) 0.0018(11) C
C18 0.0352(11) 0.0378(15) 0.0504(13) -0.0009(11) 0.0032(10) -0.0008(12) C
C12 0.0355(13) 0.0510(17) 0.0730(17) 0.0020(12) 0.0041(12) -0.0052(14) C
C14 0.0630(15) 0.0471(17) 0.0484(14) -0.0037(14) 0.0143(13) -0.0049(13) C
C13 0.0457(14) 0.0512(18) 0.0728(18) 0.0032(13) 0.0208(13) -0.0040(15) C
C15 0.0419(13) 0.0481(16) 0.0418(13) -0.0029(12) 0.0012(11) 0.0047(12) C
C10 0.107(2) 0.078(2) 0.0504(16) 0.009(2) 0.0051(17) -0.0198(16) C
C11 0.0775(19) 0.071(2) 0.0533(17) 0.0057(16) -0.0147(14) -0.0148(15) C
C9 0.089(2) 0.060(2) 0.0602(18) 0.0060(17) 0.0270(15) -0.0069(16) C

loop_
_atom_type_symbol
_atom_type_scat_dispersion_real
_atom_type_scat_dispersion_imag
_atom_type_scat_source
C 0.0033 0.0016 'International Tables Vol C tables 4.2.6.8 and 6.1.1.1'
H 0.0000 0.0000 'International Tables Vol C tables 4.2.6.8 and 6.1.1.1'
N 0.0061 0.0033 'International Tables Vol C tables 4.2.6.8 and 6.1.1.1'
O 0.0106 0.0060 'International Tables Vol C tables 4.2.6.8 and 6.1.1.1'

loop_
_geom_angle_atom_site_label_1
_geom_angle_atom_site_label_2
_geom_angle_atom_site_label_3
_geom_angle
C2 O3 H3a 105.60(13)
C7 O1 H1a 113.94(15)
C2 C1 C7 119.58(18)
C2 C1 C6 120.63(17)
C7 C1 C6 119.79(17)
H4a C4 C5 120.49
H4a C4 C3 120.49
C5 C4 C3 119.01(18)
C4 C5 C6 121.58(19)
C4 C5 N2 119.83(17)
C6 C5 N2 118.58(17)
C7 O2 H3a 102.24(13)
O3 C2 C1 120.09(17)
O3 C2 C3 122.05(17)
C1 C2 C3 117.84(19)
C4 C3 C2 121.34(18)
C4 C3 N1 116.79(18)
C2 C3 N1 121.86(19)
C3 N1 O4 119.3(2)
C3 N1 O5 118.0(2)
O4 N1 O5 122.7(2)
O1 C7 C1 115.30(19)
O1 C7 O2 123.93(18)
C1 C7 O2 120.76(18)
C1 C6 C5 119.59(17)
C1 C6 H6a 120.21
C5 C6 H6a 120.2
O7 N2 C5 118.45(16)
O7 N2 O6 122.87(19)
C5 N2 O6 118.66(17)
C19 N3 C16 119.31(15)
C19 N3 H1a 119.38(14)
C16 N3 H1a 120.79(14)
C17 N4 C18 117.41(17)
N4 C17 C16 122.14(19)
N4 C17 C11 120.09(19)
C16 C17 C11 117.8(2)
N3 C19 C18 119.68(18)
N3 C19 C15 120.03(17)
C18 C19 C15 120.28(19)
H8a C8 C16 120.23
H8a C8 C9 120.23
C16 C8 C9 119.5(2)
N3 C16 C17 119.52(18)
N3 C16 C8 120.61(17)
C17 C16 C8 119.86(19)
N4 C18 C19 121.90(19)
N4 C18 C12 119.74(18)
C19 C18 C12 118.35(19)
C18 C12 H12a 119.82
C18 C12 C13 120.35(19)
H12a C12 C13 119.82
H14a C14 C13 119.52
H14a C14 C15 119.52
C13 C14 C15 121.0(2)
C12 C13 C14 121.0(2)
C12 C13 H13a 119.52
C14 C13 H13a 119.52
C19 C15 C14 119.05(18)
C19 C15 H15a 120.48
C14 C15 H15a 120.48
H10a C10 C11 119.51
H10a C10 C9 119.51
C11 C10 C9 121.0(2)
C17 C11 C10 120.6(2)
C17 C11 H11a 119.71
C10 C11 H11a 119.71
C8 C9 C10 121.3(3)
C8 C9 H9a 119.37
C10 C9 H9a 119.37
O3 H3a O2 151.72(10)
O1 H1a N3 163.24(10)

loop_
_geom_bond_atom_site_label_1
_geom_bond_atom_site_label_2
_geom_bond_distance
O3 C2 1.329(3)
O3 H3a 1.0592(14)
O1 C7 1.282(3)
O1 H1a 1.1628(13)
C1 C2 1.410(3)
C1 C7 1.487(3)
C1 C6 1.373(3)
O7 N2 1.219(2)
C4 H4a 0.93
C4 C5 1.379(3)
C4 C3 1.371(3)
C5 C6 1.376(3)
C5 N2 1.459(3)
O2 C7 1.234(3)
C2 C3 1.404(3)
C3 N1 1.464(3)
N1 O4 1.194(3)
N1 O5 1.204(3)
C6 H6a 0.93
O6 N2 1.217(2)
N3 C19 1.346(3)
N3 C16 1.346(3)
N4 C17 1.332(3)
N4 C18 1.344(3)
C17 C16 1.428(3)
C17 C11 1.421(3)
C19 C18 1.423(3)
C19 C15 1.407(3)
C8 H8a 0.93
C8 C16 1.413(3)
C8 C9 1.349(3)
C18 C12 1.412(3)
C12 H12a 0.93
C12 C13 1.347(3)
C14 H14a 0.93
C14 C13 1.410(3)
C14 C15 1.361(3)
C13 H13a 0.93
C15 H15a 0.93
C10 H10a 0.93
C10 C11 1.346(4)
C10 C9 1.400(4)
C11 H11a 0.93
C9 H9a 0.93

loop_
_geom_hbond_atom_site_label_D
_geom_hbond_atom_site_label_H
_geom_hbond_atom_site_label_A
_geom_hbond_site_symmetry_A
_geom_hbond_distance_DH
_geom_hbond_distance_HA
_geom_hbond_distance_DA
_geom_hbond_angle_DHA
C13 H13a O4 2_656 0.93 2.49 3.334(3) 151
O3 H3a O2 . 1.0592(14) 1.5297(14) 2.5132(19) 151.72(10)
O1 H1a N3 . 1.1628(13) 1.4160(14) 2.5515(19) 163.24(10)
